data_7237411
loop_
_publ_author_name
'Alkan-Zambada, Murat'
'Keller, Sarah'
'Mart\'inez-Sarti, Laura'
'Prescimone, Alessandro'
'Junquera-Hern\'andez, Jos\'e M.'
'Constable, Edwin C.'
'Bolink, Henk J.'
'Sessolo, Michele'
'Ort\'i, Enrique'
'Housecroft, Catherine E.'

_publ_section_title
;
 [Cu(P^P)(N^N)][PF6] compounds with bis(phosphane) and 6-alkoxy,
 6-alkylthio, 6-phenyloxy and 6-phenylthio-substituted
 2,2&#x2032;-bipyridine ligands for light-emitting electrochemical cells
;
_journal_issue 31
_journal_name_full 'Journal of Materials Chemistry C'
_journal_page_first 8460
_journal_paper_doi 10.1039/C8TC02882F
_journal_volume 6
_journal_year 2018
_chemical_compound_source 'Murat Alkan'
_chemical_formula_moiety '[Cu(Xantphos)(Et-S-Bipy)][PF6]. 1.5(Et2O)'
_chemical_formula_sum 'C57 H59 Cu F6 N2 O2.5 P3 S'
_chemical_formula_weight 1114.63
_space_group_IT_number 2
_space_group_name_Hall '-P 1'
_space_group_name_H-M_alt 'P -1'
_symmetry_cell_setting triclinic
_symmetry_space_group_name_Hall '-P 1'
_symmetry_space_group_name_H-M 'P -1'
_atom_sites_solution_hydrogens difmap
_atom_sites_solution_primary other
_audit_creation_date 2016-05-24
_audit_creation_method CRYSTALS_ver_14.61_build_5809
_audit_update_record
;
2017-07-16 deposited with the CCDC.
2018-07-19 downloaded from the CCDC.
;
_cell_angle_alpha 95.111(3)
_cell_angle_beta 93.760(3)
_cell_angle_gamma 107.807(3)
_cell_formula_units_Z 2
_cell_length_a 10.9194(5)
_cell_length_b 15.3624(8)
_cell_length_c 16.8151(9)
_cell_measurement_reflns_used 9847
_cell_measurement_temperature 123
_cell_measurement_theta_max 69
_cell_measurement_theta_min 3
_cell_volume 2662.0(2)
_computing_cell_refinement 'Apex2 (Bruker AXS, 2006)'
_computing_data_collection 'Apex2 (Bruker AXS, 2006)'
_computing_data_reduction 'Apex2 (Bruker AXS, 2006)'
_computing_molecular_graphics 'CAMERON (Watkin et al., 1996)'
_computing_publication_material 'CRYSTALS (Betteridge et al., 2003)'
_computing_structure_refinement 'CRYSTALS (Betteridge et al., 2003)'
_computing_structure_solution 'Superflip (Palatinus & Chapuis, 2007)'
_diffrn_ambient_temperature 123
_diffrn_measured_fraction_theta_full 0.975
_diffrn_measured_fraction_theta_max 0.941
_diffrn_measurement_device Area
_diffrn_measurement_device_type 'Bruker Kappa Apex2'
_diffrn_measurement_method '\f & \w scans'
_diffrn_radiation_monochromator graphite
_diffrn_radiation_type 'Cu K\a'
_diffrn_radiation_wavelength 1.54180
_diffrn_reflns_av_R_equivalents 0.039
_diffrn_reflns_limit_h_max 13
_diffrn_reflns_limit_h_min -10
_diffrn_reflns_limit_k_max 18
_diffrn_reflns_limit_k_min -18
_diffrn_reflns_limit_l_max 20
_diffrn_reflns_limit_l_min -19
_diffrn_reflns_number 31869
_diffrn_reflns_theta_full 68.000
_diffrn_reflns_theta_max 70.092
_diffrn_reflns_theta_min 3.799
_diffrn_standards_number 0
_exptl_absorpt_coefficient_mu 2.354
_exptl_absorpt_correction_T_max 0.89
_exptl_absorpt_correction_T_min 0.69
_exptl_absorpt_correction_type multi-scan
_exptl_absorpt_process_details 'SADABS (Siemens, 1996)'
_exptl_crystal_colour yellow
_exptl_crystal_density_diffrn 1.39
_exptl_crystal_density_method 'not measured'
_exptl_crystal_description block
_exptl_crystal_F_000 1158
_exptl_crystal_recrystallization_method
; 
DCM / Et2O 
;
_exptl_crystal_size_max 0.120
_exptl_crystal_size_mid 0.080
_exptl_crystal_size_min 0.050
_platon_squeeze_details
;
this equates to 20 e-/formula unit that can be rationalised as
0.5 extra molecule of Et2O per formula unit.
ALL the numbers and formulae have been modified to keep this result in account.
;
_refine_diff_density_max 1.43
_refine_diff_density_min -0.61
_refine_ls_extinction_method None
_refine_ls_goodness_of_fit_ref 1.0908
_refine_ls_hydrogen_treatment constr
_refine_ls_matrix_type full
_refine_ls_number_parameters 631
_refine_ls_number_reflns 9434
_refine_ls_number_restraints 1
_refine_ls_R_factor_all 0.0654
_refine_ls_R_factor_gt 0.0597
_refine_ls_shift/su_max 0.0004923
_refine_ls_shift/su_mean 0.0000173
_refine_ls_structure_factor_coef Fsqd
_refine_ls_weighting_details
;
 Method, part 1, Chebychev polynomial, (Watkin, 1994, Prince, 1982) 
 [weight] = 1.0/[A~0~*T~0~(x)+A~1~*T~1~(x) ... +A~n-1~]*T~n-1~(x)] 
 where A~i~ are the Chebychev coefficients listed below and x= Fcalc/Fmax 
 Method = Robust Weighting (Prince, 1982) 
 W = [weight] * [1-(deltaF/6*sigmaF)^2^]^2^ 
 A~i~ are: 
 3.73 5.02 1.41 
;
_refine_ls_weighting_scheme calc
_refine_ls_wR_factor_all 0.1481
_refine_ls_wR_factor_gt 0.1461
_refine_ls_wR_factor_ref 0.1479
_reflns_limit_h_max 13
_reflns_limit_h_min -13
_reflns_limit_k_max 18
_reflns_limit_k_min -18
_reflns_limit_l_max 20
_reflns_limit_l_min 0
_reflns_number_gt 8534
_reflns_number_total 9530
_reflns_threshold_expression I>2.0\s(I)
_oxford_diffrn_Wilson_B_factor 0.00
_oxford_diffrn_Wilson_scale 0.00
_oxford_refine_ls_r_factor_ref 0.0651
_oxford_refine_ls_scale 0.10030(4)
_oxford_reflns_number_all 9462
_oxford_reflns_threshold_expression_ref I>-3.0\s(I)
_oxford_structure_analysis_title 'ALM051_123K_0m in P-1'
_cod_data_source_file c8tc02882f2.cif
_cod_data_source_block ALM051_123K
_cod_depositor_comments
;
The following automatic conversions were performed:

data item '_atom_sites_solution_primary' value 'Other' was changed to
'other' in accordance with the
/home/saulius/struct/COD-crude-data/automatic-downloads/DataCite-retrospective/RSC/depositions/lib/dictionaries/cif_core.dic
dictionary named 'cif_core.dic' version 2.4.2 last updated on
2011-04-26.

Automatic conversion script
Id: cif_fix_values 6909 2019-04-08 15:41:33Z antanas 
;
_cod_original_sg_symbol_H-M 'P -1 '
_cod_original_formula_sum 'C57 H59 Cu1 F6 N2 O2.50 P3 S1 '
_cod_database_code 7237411

loop_
_symmetry_equiv_pos_as_xyz
x,y,z
-x,-y,-z

loop_
_atom_site_label
_atom_site_type_symbol
_atom_site_fract_x
_atom_site_fract_y
_atom_site_fract_z
_atom_site_U_iso_or_equiv
_atom_site_occupancy
_atom_site_adp_type
_atom_site_refinement_flags_posn
Cu1 Cu 0.28544(3) 0.27446(2) 0.16641(2) 0.0280 1.0000 Uani .
S1 S 0.22347(7) 0.05599(5) 0.17276(5) 0.0371 1.0000 Uani .
P1 P 0.28183(6) 0.29709(4) 0.30126(4) 0.0275 1.0000 Uani .
P2 P 0.09266(6) 0.25214(4) 0.09694(4) 0.0254 1.0000 Uani .
P3 P 0.58402(7) 0.25418(5) -0.16076(5) 0.0400 1.0000 Uani .
F1 F 0.48724(17) 0.25298(15) -0.09312(12) 0.0519 1.0000 Uani .
F2 F 0.67802(19) 0.2244(2) -0.09998(13) 0.0666 1.0000 Uani .
F3 F 0.5088(2) 0.14745(14) -0.18940(14) 0.0605 1.0000 Uani .
F4 F 0.6579(2) 0.35907(16) -0.13211(19) 0.0809 1.0000 Uani .
F5 F 0.68068(17) 0.25430(14) -0.22830(12) 0.0504 1.0000 Uani .
F6 F 0.4887(2) 0.28182(19) -0.22161(15) 0.0693 1.0000 Uani .
N1 N 0.3984(2) 0.19547(15) 0.12989(14) 0.0314 1.0000 Uani .
N2 N 0.4368(2) 0.37372(16) 0.12495(14) 0.0321 1.0000 Uani .
O1 O 0.02012(16) 0.18551(11) 0.24748(11) 0.0279 1.0000 Uani .
O2 O 0.1043(3) 0.31672(19) -0.37246(18) 0.0629 1.0000 Uani .
C1 C 0.3301(4) -0.0294(3) 0.2853(2) 0.0602 1.0000 Uani .
C2 C 0.2377(3) -0.0482(2) 0.2110(2) 0.0493 1.0000 Uani .
C3 C 0.3744(3) 0.10566(19) 0.13810(17) 0.0343 1.0000 Uani .
C4 C 0.4616(3) 0.0587(2) 0.11734(19) 0.0396 1.0000 Uani .
C5 C 0.5748(3) 0.1072(2) 0.0887(2) 0.0467 1.0000 Uani .
C6 C 0.6003(3) 0.1996(2) 0.0802(2) 0.0439 1.0000 Uani .
C7 C 0.5094(2) 0.24156(19) 0.10117(17) 0.0326 1.0000 Uani .
C8 C 0.5289(3) 0.34176(19) 0.09667(17) 0.0341 1.0000 Uani .
C9 C 0.6382(3) 0.3997(2) 0.06717(18) 0.0385 1.0000 Uani .
C10 C 0.6512(3) 0.4922(2) 0.0691(2) 0.0431 1.0000 Uani .
C11 C 0.5574(3) 0.5253(2) 0.09811(19) 0.0403 1.0000 Uani .
C12 C 0.4472(3) 0.46192(18) 0.12382(16) 0.0322 1.0000 Uani .
C13 C 0.4386(3) 0.32769(19) 0.36067(17) 0.0335 1.0000 Uani .
C14 C 0.5346(3) 0.2968(2) 0.32980(17) 0.0380 1.0000 Uani .
C15 C 0.6529(3) 0.3145(2) 0.3736(2) 0.0487 1.0000 Uani .
C16 C 0.6769(3) 0.3637(3) 0.4489(2) 0.0511 1.0000 Uani .
C17 C 0.5834(3) 0.3965(2) 0.4800(2) 0.0506 1.0000 Uani .
C18 C 0.4644(3) 0.3790(2) 0.43621(18) 0.0399 1.0000 Uani .
C19 C 0.2138(3) 0.38791(19) 0.33524(17) 0.0339 1.0000 Uani .
C20 C 0.2597(4) 0.4726(2) 0.30637(19) 0.0448 1.0000 Uani .
C21 C 0.2073(4) 0.5423(2) 0.3256(2) 0.0546 1.0000 Uani .
C22 C 0.1069(4) 0.5276(3) 0.3713(2) 0.0558 1.0000 Uani .
C23 C 0.0597(3) 0.4454(3) 0.4009(3) 0.0618 1.0000 Uani .
C24 C 0.1130(3) 0.3751(2) 0.3824(2) 0.0497 1.0000 Uani .
C25 C 0.1872(3) 0.19775(18) 0.34778(16) 0.0295 1.0000 Uani .
C26 C 0.2349(3) 0.1626(2) 0.41262(17) 0.0349 1.0000 Uani .
C27 C 0.1602(3) 0.0812(2) 0.43769(17) 0.0383 1.0000 Uani .
C28 C -0.0125(3) 0.06753(18) 0.33578(16) 0.0319 1.0000 Uani .
C29 C 0.0644(3) 0.14923(17) 0.31191(15) 0.0289 1.0000 Uani .
C30 C -0.1471(3) 0.02341(19) 0.29080(17) 0.0353 1.0000 Uani .
C31 C -0.2384(3) 0.0752(3) 0.3219(2) 0.0469 1.0000 Uani .
C32 C 0.0386(3) 0.0341(2) 0.39968(17) 0.0375 1.0000 Uani .
C33 C -0.2029(3) -0.0787(2) 0.30257(19) 0.0460 1.0000 Uani .
C34 C -0.1329(2) 0.03621(18) 0.20252(16) 0.0302 1.0000 Uani .
C35 C -0.1963(3) -0.02820(17) 0.13687(17) 0.0326 1.0000 Uani .
C36 C -0.1765(3) -0.00791(18) 0.05956(17) 0.0321 1.0000 Uani .
C37 C -0.0962(2) 0.07643(18) 0.04429(16) 0.0298 1.0000 Uani .
C38 C -0.0314(2) 0.14384(16) 0.10831(16) 0.0278 1.0000 Uani .
C39 C -0.0510(2) 0.12000(17) 0.18492(16) 0.0273 1.0000 Uani .
C40 C 0.0885(2) 0.25561(16) -0.01151(16) 0.0261 1.0000 Uani .
C41 C -0.0186(2) 0.26321(17) -0.05657(16) 0.0297 1.0000 Uani .
C42 C -0.0181(3) 0.26827(17) -0.13809(17) 0.0311 1.0000 Uani .
C43 C 0.0906(3) 0.26722(17) -0.17620(16) 0.0312 1.0000 Uani .
C44 C 0.1985(2) 0.25963(18) -0.13195(17) 0.0322 1.0000 Uani .
C45 C 0.1973(2) 0.25382(17) -0.05011(16) 0.0287 1.0000 Uani .
C46 C 0.0220(2) 0.34257(17) 0.12724(16) 0.0288 1.0000 Uani .
C47 C 0.0798(3) 0.42906(19) 0.10304(18) 0.0356 1.0000 Uani .
C48 C 0.0376(3) 0.50280(19) 0.1268(2) 0.0399 1.0000 Uani .
C49 C -0.0617(3) 0.4919(2) 0.17580(19) 0.0390 1.0000 Uani .
C50 C -0.1192(3) 0.4063(2) 0.19999(19) 0.0400 1.0000 Uani .
C51 C -0.0788(3) 0.33193(19) 0.17521(18) 0.0350 1.0000 Uani .
C52 C -0.1036(5) 0.2033(4) -0.4007(5) 0.1189 1.0000 Uani D
C53 C 0.0264(5) 0.2483(4) -0.4253(3) 0.0973 1.0000 Uani D
C54 C 0.2250(6) 0.3614(6) -0.3900(4) 0.1317 1.0000 Uani .
C55 C 0.3110(5) 0.4247(4) -0.3253(4) 0.0921 1.0000 Uani .
H11 H 0.3324 -0.0876 0.3033 0.0924 1.0000 Uiso R
H13 H 0.4153 0.0079 0.2727 0.0924 1.0000 Uiso R
H12 H 0.2971 0.0050 0.3254 0.0922 1.0000 Uiso R
H21 H 0.2637 -0.0834 0.1681 0.0579 1.0000 Uiso R
H22 H 0.1535 -0.0826 0.2247 0.0587 1.0000 Uiso R
H41 H 0.4417 -0.0049 0.1200 0.0467 1.0000 Uiso R
H51 H 0.6350 0.0776 0.0733 0.0562 1.0000 Uiso R
H61 H 0.6782 0.2333 0.0616 0.0535 1.0000 Uiso R
H91 H 0.7004 0.3757 0.0455 0.0456 1.0000 Uiso R
H101 H 0.7232 0.5311 0.0510 0.0531 1.0000 Uiso R
H111 H 0.5649 0.5880 0.1011 0.0493 1.0000 Uiso R
H121 H 0.3809 0.4841 0.1401 0.0405 1.0000 Uiso R
H141 H 0.5191 0.2651 0.2782 0.0464 1.0000 Uiso R
H151 H 0.7166 0.2933 0.3516 0.0591 1.0000 Uiso R
H161 H 0.7547 0.3732 0.4811 0.0609 1.0000 Uiso R
H171 H 0.6016 0.4311 0.5304 0.0600 1.0000 Uiso R
H181 H 0.4037 0.4031 0.4577 0.0494 1.0000 Uiso R
H201 H 0.3274 0.4824 0.2718 0.0557 1.0000 Uiso R
H211 H 0.2415 0.6002 0.3070 0.0650 1.0000 Uiso R
H221 H 0.0709 0.5740 0.3820 0.0681 1.0000 Uiso R
H231 H -0.0077 0.4352 0.4351 0.0741 1.0000 Uiso R
H241 H 0.0825 0.3194 0.4041 0.0617 1.0000 Uiso R
H261 H 0.3149 0.1935 0.4390 0.0431 1.0000 Uiso R
H271 H 0.1913 0.0589 0.4816 0.0466 1.0000 Uiso R
H312 H -0.3218 0.0512 0.2901 0.0742 1.0000 Uiso R
H311 H -0.2469 0.0674 0.3775 0.0743 1.0000 Uiso R
H313 H -0.2017 0.1399 0.3165 0.0740 1.0000 Uiso R
H321 H -0.0112 -0.0212 0.4182 0.0459 1.0000 Uiso R
H333 H -0.2879 -0.1028 0.2762 0.0705 1.0000 Uiso R
H332 H -0.2020 -0.0830 0.3600 0.0697 1.0000 Uiso R
H331 H -0.1485 -0.1116 0.2809 0.0703 1.0000 Uiso R
H351 H -0.2519 -0.0855 0.1452 0.0394 1.0000 Uiso R
H361 H -0.2183 -0.0534 0.0156 0.0382 1.0000 Uiso R
H371 H -0.0853 0.0883 -0.0091 0.0368 1.0000 Uiso R
H411 H -0.0932 0.2649 -0.0320 0.0367 1.0000 Uiso R
H421 H -0.0910 0.2730 -0.1683 0.0387 1.0000 Uiso R
H431 H 0.0914 0.2715 -0.2303 0.0394 1.0000 Uiso R
H441 H 0.2702 0.2591 -0.1564 0.0387 1.0000 Uiso R
H451 H 0.2685 0.2491 -0.0207 0.0359 1.0000 Uiso R
H471 H 0.1461 0.4376 0.0702 0.0434 1.0000 Uiso R
H481 H 0.0772 0.5601 0.1104 0.0485 1.0000 Uiso R
H491 H -0.0906 0.5410 0.1937 0.0495 1.0000 Uiso R
H501 H -0.1864 0.3988 0.2337 0.0484 1.0000 Uiso R
H511 H -0.1192 0.2748 0.1912 0.0434 1.0000 Uiso R
H523 H -0.1576 0.1669 -0.4469 0.1721 1.0000 Uiso R
H522 H -0.0990 0.1647 -0.3577 0.1723 1.0000 Uiso R
H532 H 0.0148 0.2748 -0.4745 0.1166 1.0000 Uiso R
H542 H 0.2169 0.3966 -0.4345 0.1702 1.0000 Uiso R
H541 H 0.2643 0.3151 -0.4077 0.1700 1.0000 Uiso R
H553 H 0.3994 0.4270 -0.3311 0.1396 1.0000 Uiso R
H552 H 0.3043 0.4844 -0.3289 0.1402 1.0000 Uiso R
H551 H 0.2832 0.4043 -0.2756 0.1402 1.0000 Uiso R
H531 H 0.0694 0.2024 -0.4370 0.1166 1.0000 Uiso R
H521 H -0.1395 0.2504 -0.3818 0.1718 1.0000 Uiso R

loop_
_atom_site_aniso_label
_atom_site_aniso_U_11
_atom_site_aniso_U_22
_atom_site_aniso_U_33
_atom_site_aniso_U_23
_atom_site_aniso_U_13
_atom_site_aniso_U_12
Cu1 0.0209(2) 0.0278(2) 0.0367(2) 0.00337(15) 0.00281(14) 0.00964(15)
S1 0.0316(4) 0.0280(3) 0.0533(4) 0.0041(3) 0.0068(3) 0.0113(3)
P1 0.0230(3) 0.0243(3) 0.0349(3) 0.0017(2) 0.0017(2) 0.0075(2)
P2 0.0191(3) 0.0224(3) 0.0362(3) 0.0050(2) 0.0028(2) 0.0081(2)
P3 0.0240(3) 0.0415(4) 0.0570(5) 0.0042(3) 0.0044(3) 0.0143(3)
F1 0.0319(9) 0.0685(13) 0.0625(11) 0.0083(10) 0.0108(8) 0.0248(9)
F2 0.0397(11) 0.1130(19) 0.0605(12) 0.0108(12) 0.0042(9) 0.0436(12)
F3 0.0474(11) 0.0484(11) 0.0820(14) 0.0014(10) 0.0135(10) 0.0097(9)
F4 0.0549(13) 0.0478(12) 0.129(2) -0.0158(13) 0.0326(14) 0.0023(10)
F5 0.0335(9) 0.0592(11) 0.0651(11) 0.0115(9) 0.0146(8) 0.0211(8)
F6 0.0505(12) 0.1000(18) 0.0792(14) 0.0356(13) 0.0158(11) 0.0464(13)
N1 0.0264(11) 0.0315(11) 0.0371(11) -0.0002(9) 0.0012(9) 0.0118(9)
N2 0.0258(11) 0.0331(11) 0.0381(12) 0.0050(9) 0.0020(9) 0.0102(9)
O1 0.0242(9) 0.0223(8) 0.0367(9) 0.0032(7) 0.0020(7) 0.0066(7)
O2 0.0595(16) 0.0544(15) 0.0762(17) 0.0065(13) 0.0167(13) 0.0183(13)
C1 0.075(3) 0.061(2) 0.060(2) 0.0226(17) 0.0167(18) 0.038(2)
C2 0.0479(18) 0.0308(15) 0.076(2) 0.0124(15) 0.0194(16) 0.0173(13)
C3 0.0340(14) 0.0318(13) 0.0381(14) 0.0020(11) 0.0011(11) 0.0126(11)
C4 0.0380(15) 0.0357(14) 0.0516(17) 0.0061(12) 0.0075(13) 0.0202(13)
C5 0.0396(16) 0.0493(18) 0.063(2) 0.0099(15) 0.0130(14) 0.0284(15)
C6 0.0325(15) 0.0480(17) 0.0579(18) 0.0088(14) 0.0111(13) 0.0204(13)
C7 0.0232(13) 0.0354(14) 0.0413(14) 0.0081(11) 0.0027(10) 0.0114(11)
C8 0.0269(13) 0.0337(14) 0.0407(14) 0.0047(11) 0.0010(11) 0.0084(11)
C9 0.0299(14) 0.0432(16) 0.0439(15) 0.0079(12) 0.0092(12) 0.0117(12)
C10 0.0328(15) 0.0398(16) 0.0550(18) 0.0149(13) 0.0084(13) 0.0053(13)
C11 0.0339(15) 0.0297(14) 0.0539(17) 0.0073(12) 0.0039(13) 0.0045(11)
C12 0.0329(14) 0.0281(13) 0.0394(14) 0.0071(11) 0.0067(11) 0.0134(11)
C13 0.0267(13) 0.0316(13) 0.0393(14) -0.0001(11) 0.0027(11) 0.0061(11)
C14 0.0307(14) 0.0439(16) 0.0385(15) -0.0009(12) -0.0009(11) 0.0129(12)
C15 0.0278(15) 0.059(2) 0.0586(19) -0.0007(15) -0.0015(13) 0.0157(14)
C16 0.0329(16) 0.057(2) 0.058(2) -0.0005(16) -0.0091(14) 0.0108(14)
C17 0.0511(19) 0.0496(18) 0.0462(17) -0.0083(14) -0.0123(14) 0.0162(16)
C18 0.0371(16) 0.0362(15) 0.0428(15) -0.0067(12) -0.0014(12) 0.0105(12)
C19 0.0324(14) 0.0303(13) 0.0378(14) -0.0043(11) -0.0024(11) 0.0117(11)
C20 0.060(2) 0.0349(15) 0.0424(16) 0.0028(12) 0.0049(14) 0.0196(14)
C21 0.081(3) 0.0405(17) 0.0471(18) -0.0005(14) -0.0087(17) 0.0311(18)
C22 0.057(2) 0.0473(19) 0.065(2) -0.0181(16) -0.0134(17) 0.0295(17)
C23 0.0367(17) 0.055(2) 0.092(3) -0.0168(19) 0.0113(17) 0.0172(16)
C24 0.0418(18) 0.0360(16) 0.070(2) -0.0018(14) 0.0169(16) 0.0103(14)
C25 0.0311(13) 0.0262(12) 0.0332(13) 0.0009(10) 0.0041(10) 0.0123(10)
C26 0.0297(14) 0.0379(14) 0.0368(14) 0.0036(11) 0.0019(11) 0.0105(11)
C27 0.0422(16) 0.0403(15) 0.0341(14) 0.0109(11) 0.0023(12) 0.0138(13)
C28 0.0277(13) 0.0305(13) 0.0375(14) 0.0006(10) 0.0057(10) 0.0097(11)
C29 0.0321(14) 0.0246(12) 0.0332(13) 0.0034(10) 0.0064(10) 0.0130(10)
C30 0.0293(14) 0.0318(13) 0.0429(15) 0.0040(11) 0.0009(11) 0.0072(11)
C31 0.0309(15) 0.063(2) 0.0472(17) 0.0083(15) 0.0102(13) 0.0142(14)
C32 0.0392(16) 0.0346(14) 0.0382(14) 0.0087(11) 0.0070(12) 0.0089(12)
C33 0.0432(17) 0.0392(16) 0.0426(16) 0.0101(12) 0.0001(13) -0.0065(13)
C34 0.0228(12) 0.0264(12) 0.0434(14) 0.0046(10) 0.0031(10) 0.0104(10)
C35 0.0276(13) 0.0217(12) 0.0482(15) 0.0047(11) 0.0022(11) 0.0074(10)
C36 0.0273(13) 0.0268(12) 0.0408(14) -0.0022(11) -0.0032(10) 0.0096(11)
C37 0.0248(12) 0.0303(13) 0.0372(13) 0.0054(10) 0.0005(10) 0.0131(10)
C38 0.0200(11) 0.0207(11) 0.0433(14) 0.0047(10) -0.0001(10) 0.0079(9)
C39 0.0194(11) 0.0256(12) 0.0393(13) 0.0002(10) 0.0012(9) 0.0118(9)
C40 0.0196(11) 0.0208(11) 0.0387(13) 0.0044(9) 0.0025(9) 0.0073(9)
C41 0.0234(12) 0.0277(12) 0.0406(14) 0.0032(10) 0.0027(10) 0.0119(10)
C42 0.0254(13) 0.0236(12) 0.0441(14) 0.0048(10) -0.0008(10) 0.0079(10)
C43 0.0287(13) 0.0262(12) 0.0370(13) 0.0050(10) 0.0028(10) 0.0056(10)
C44 0.0211(12) 0.0283(12) 0.0465(15) 0.0025(11) 0.0056(10) 0.0066(10)
C45 0.0218(12) 0.0250(12) 0.0405(14) 0.0041(10) 0.0035(10) 0.0090(10)
C46 0.0258(12) 0.0244(12) 0.0375(13) 0.0028(10) -0.0014(10) 0.0109(10)
C47 0.0293(13) 0.0289(13) 0.0510(16) 0.0086(12) 0.0060(11) 0.0108(11)
C48 0.0360(15) 0.0246(13) 0.0591(18) 0.0070(12) 0.0049(13) 0.0089(11)
C49 0.0367(15) 0.0308(14) 0.0537(17) 0.0002(12) 0.0026(12) 0.0182(12)
C50 0.0324(14) 0.0412(15) 0.0553(18) 0.0085(13) 0.0121(13) 0.0220(13)
C51 0.0282(13) 0.0300(13) 0.0509(16) 0.0090(11) 0.0086(11) 0.0130(11)
C52 0.077(4) 0.075(3) 0.190(7) -0.025(4) 0.003(4) 0.015(3)
C53 0.106(4) 0.103(4) 0.065(3) -0.013(3) 0.017(3) 0.011(3)
C54 0.084(4) 0.158(7) 0.115(5) -0.023(5) 0.050(4) -0.014(4)
C55 0.074(3) 0.088(3) 0.102(4) 0.033(3) 0.011(3) 0.000(3)

loop_
_atom_type_symbol
_atom_type_scat_dispersion_real
_atom_type_scat_dispersion_imag
_atom_type_scat_Cromer_Mann_a1
_atom_type_scat_Cromer_Mann_b1
_atom_type_scat_Cromer_Mann_a2
_atom_type_scat_Cromer_Mann_b2
_atom_type_scat_Cromer_Mann_a3
_atom_type_scat_Cromer_Mann_b3
_atom_type_scat_Cromer_Mann_a4
_atom_type_scat_Cromer_Mann_b4
_atom_type_scat_Cromer_Mann_c
_atom_type_scat_source
C 0.0181 0.0091 2.3100 20.8439 1.0200 10.2075 1.5886 0.5687 0.8650 51.6512 0.2156 'International Tables Vol C 4.2.6.8 and 6.1.1.4'
H 0.0000 0.0000 0.4930 10.5109 0.3229 26.1257 0.1402 3.1424 0.0408 57.7998 0.0030 'International Tables Vol C 4.2.6.8 and 6.1.1.4'
N 0.0311 0.0180 12.2126 0.0057 3.1322 9.8933 2.0125 28.9975 1.1663 0.5826 -11.5290 'International Tables Vol C 4.2.6.8 and 6.1.1.4'
O 0.0492 0.0322 3.0485 13.2771 2.2868 5.7011 1.5463 0.3239 0.8670 32.9089 0.2508 'International Tables Vol C 4.2.6.8 and 6.1.1.4'
F 0.0727 0.0534 3.5392 10.2825 2.6412 4.2944 1.5170 0.2615 1.0243 26.1476 0.2776 'International Tables Vol C 4.2.6.8 and 6.1.1.4'
P 0.2955 0.4335 6.4345 1.9067 4.1791 27.1570 1.7800 0.5260 1.4908 68.1645 1.1149 'International Tables Vol C 4.2.6.8 and 6.1.1.4'
S 0.3331 0.5567 6.9053 1.4679 5.2034 22.2151 1.4379 0.2536 1.5863 56.1720 0.8669 'International Tables Vol C 4.2.6.8 and 6.1.1.4'
Cu -1.9646 0.5888 13.3380 3.5828 7.1676 0.2470 5.6158 11.3966 1.6735 64.8126 1.1910 'International Tables Vol C 4.2.6.8 and 6.1.1.4'

loop_
_geom_angle_atom_site_label_1
_geom_angle_atom_site_label_2
_geom_angle_atom_site_label_3
_geom_angle
_geom_angle_publ_flag
P1 Cu1 P2 113.65(3) yes
P1 Cu1 N1 114.37(7) yes
P2 Cu1 N1 118.96(7) yes
P1 Cu1 N2 112.49(7) yes
P2 Cu1 N2 113.39(6) yes
N1 Cu1 N2 79.48(9) yes
C2 S1 C3 103.77(14) yes
Cu1 P1 C13 115.81(9) yes
Cu1 P1 C19 114.36(9) yes
C13 P1 C19 104.34(12) yes
Cu1 P1 C25 115.87(9) yes
C13 P1 C25 101.59(12) yes
C19 P1 C25 103.10(13) yes
Cu1 P2 C38 114.95(8) yes
Cu1 P2 C40 117.96(8) yes
C38 P2 C40 104.01(12) yes
Cu1 P2 C46 111.83(8) yes
C38 P2 C46 105.19(12) yes
C40 P2 C46 101.29(11) yes
F1 P3 F2 90.30(11) yes
F1 P3 F3 89.80(11) yes
F2 P3 F3 89.30(14) yes
F1 P3 F4 89.97(13) yes
F2 P3 F4 90.51(16) yes
F3 P3 F4 179.70(15) yes
F1 P3 F5 179.42(12) yes
F2 P3 F5 89.37(11) yes
F3 P3 F5 89.72(11) yes
F4 P3 F5 90.51(12) yes
F1 P3 F6 89.52(11) yes
F2 P3 F6 178.90(15) yes
F3 P3 F6 89.62(14) yes
F4 P3 F6 90.57(16) yes
F5 P3 F6 90.80(11) yes
Cu1 N1 C3 125.43(19) yes
Cu1 N1 C7 115.34(18) yes
C3 N1 C7 119.0(2) yes
Cu1 N2 C8 114.41(18) yes
Cu1 N2 C12 125.96(19) yes
C8 N2 C12 119.6(2) yes
C29 O1 C39 114.56(19) yes
C53 O2 C54 119.4(4) yes
C2 C1 H11 109.5 no
C2 C1 H13 108.2 no
H11 C1 H13 111.7 no
C2 C1 H12 106.3 no
H11 C1 H12 110.6 no
H13 C1 H12 110.4 no
C1 C2 S1 113.3(2) yes
C1 C2 H21 111.1 no
S1 C2 H21 107.6 no
C1 C2 H22 107.4 no
S1 C2 H22 107.4 no
H21 C2 H22 109.9 no
S1 C3 N1 112.8(2) yes
S1 C3 C4 125.4(2) yes
N1 C3 C4 121.8(3) yes
C3 C4 C5 118.2(3) yes
C3 C4 H41 121.3 no
C5 C4 H41 120.5 no
C4 C5 C6 120.4(3) yes
C4 C5 H51 120.5 no
C6 C5 H51 119.1 no
C5 C6 C7 118.4(3) yes
C5 C6 H61 120.7 no
C7 C6 H61 120.9 no
C6 C7 N1 122.2(3) yes
C6 C7 C8 122.8(3) yes
N1 C7 C8 114.9(2) yes
C7 C8 N2 115.8(2) yes
C7 C8 C9 122.5(3) yes
N2 C8 C9 121.7(3) yes
C8 C9 C10 118.5(3) yes
C8 C9 H91 120.7 no
C10 C9 H91 120.8 no
C9 C10 C11 120.1(3) yes
C9 C10 H101 119.4 no
C11 C10 H101 120.5 no
C10 C11 C12 118.2(3) yes
C10 C11 H111 121.7 no
C12 C11 H111 120.1 no
C11 C12 N2 121.8(3) yes
C11 C12 H121 117.9 no
N2 C12 H121 120.3 no
P1 C13 C14 118.3(2) yes
P1 C13 C18 122.8(2) yes
C14 C13 C18 118.9(3) yes
C13 C14 C15 120.8(3) yes
C13 C14 H141 119.1 no
C15 C14 H141 120.1 no
C14 C15 C16 120.0(3) yes
C14 C15 H151 119.4 no
C16 C15 H151 120.6 no
C15 C16 C17 120.0(3) yes
C15 C16 H161 121.4 no
C17 C16 H161 118.5 no
C16 C17 C18 120.2(3) yes
C16 C17 H171 119.3 no
C18 C17 H171 120.6 no
C13 C18 C17 120.1(3) yes
C13 C18 H181 121.2 no
C17 C18 H181 118.7 no
P1 C19 C20 118.0(2) yes
P1 C19 C24 124.0(2) yes
C20 C19 C24 117.7(3) yes
C19 C20 C21 121.1(3) yes
C19 C20 H201 119.3 no
C21 C20 H201 119.5 no
C20 C21 C22 120.0(3) yes
C20 C21 H211 120.1 no
C22 C21 H211 119.8 no
C21 C22 C23 120.4(3) yes
C21 C22 H221 119.0 no
C23 C22 H221 120.6 no
C22 C23 C24 119.9(3) yes
C22 C23 H231 121.3 no
C24 C23 H231 118.8 no
C23 C24 C19 120.9(3) yes
C23 C24 H241 119.9 no
C19 C24 H241 119.2 no
P1 C25 C26 124.3(2) yes
P1 C25 C29 117.9(2) yes
C26 C25 C29 117.6(2) yes
C25 C26 C27 119.7(3) yes
C25 C26 H261 120.3 no
C27 C26 H261 120.0 no
C26 C27 C32 121.1(3) yes
C26 C27 H271 119.4 no
C32 C27 H271 119.5 no
C29 C28 C30 117.4(2) yes
C29 C28 C32 116.9(3) yes
C30 C28 C32 125.7(3) yes
C28 C29 O1 119.8(2) yes
C28 C29 C25 123.9(2) yes
O1 C29 C25 116.2(2) yes
C28 C30 C31 109.0(2) yes
C28 C30 C33 111.8(2) yes
C31 C30 C33 109.1(3) yes
C28 C30 C34 106.7(2) yes
C31 C30 C34 108.8(2) yes
C33 C30 C34 111.5(2) yes
C30 C31 H312 109.3 no
C30 C31 H311 108.8 no
H312 C31 H311 111.2 no
C30 C31 H313 109.1 no
H312 C31 H313 109.0 no
H311 C31 H313 109.4 no
C28 C32 C27 120.8(3) yes
C28 C32 H321 119.5 no
C27 C32 H321 119.6 no
C30 C33 H333 109.3 no
C30 C33 H332 107.7 no
H333 C33 H332 111.8 no
C30 C33 H331 109.2 no
H333 C33 H331 110.3 no
H332 C33 H331 108.4 no
C30 C34 C35 126.0(2) yes
C30 C34 C39 117.5(2) yes
C35 C34 C39 116.5(2) yes
C34 C35 C36 120.5(2) yes
C34 C35 H351 120.1 no
C36 C35 H351 119.4 no
C35 C36 C37 121.4(2) yes
C35 C36 H361 119.4 no
C37 C36 H361 119.2 no
C36 C37 C38 120.1(2) yes
C36 C37 H371 119.4 no
C38 C37 H371 120.5 no
P2 C38 C37 124.4(2) yes
P2 C38 C39 118.29(19) yes
C37 C38 C39 116.7(2) yes
O1 C39 C34 119.5(2) yes
O1 C39 C38 115.8(2) yes
C34 C39 C38 124.7(2) yes
P2 C40 C41 121.81(19) yes
P2 C40 C45 119.27(18) yes
C41 C40 C45 118.9(2) yes
C40 C41 C42 120.8(2) yes
C40 C41 H411 120.7 no
C42 C41 H411 118.6 no
C41 C42 C43 120.2(2) yes
C41 C42 H421 120.4 no
C43 C42 H421 119.4 no
C42 C43 C44 119.7(2) yes
C42 C43 H431 120.2 no
C44 C43 H431 120.1 no
C43 C44 C45 120.0(2) yes
C43 C44 H441 120.2 no
C45 C44 H441 119.8 no
C40 C45 C44 120.5(2) yes
C40 C45 H451 119.3 no
C44 C45 H451 120.2 no
P2 C46 C47 116.6(2) yes
P2 C46 C51 124.7(2) yes
C47 C46 C51 118.6(2) yes
C46 C47 C48 120.7(3) yes
C46 C47 H471 120.2 no
C48 C47 H471 119.1 no
C47 C48 C49 120.3(3) yes
C47 C48 H481 119.8 no
C49 C48 H481 119.9 no
C48 C49 C50 119.2(3) yes
C48 C49 H491 122.0 no
C50 C49 H491 118.8 no
C49 C50 C51 120.6(3) yes
C49 C50 H501 119.4 no
C51 C50 H501 120.0 no
C50 C51 C46 120.5(3) yes
C50 C51 H511 119.6 no
C46 C51 H511 119.8 no
C53 C52 H523 108.4 no
C53 C52 H522 111.1 no
H523 C52 H522 110.6 no
C53 C52 H521 108.5 no
H523 C52 H521 108.7 no
H522 C52 H521 109.4 no
C52 C53 O2 115.4(4) yes
C52 C53 H532 107.6 no
O2 C53 H532 106.9 no
C52 C53 H531 109.7 no
O2 C53 H531 109.0 no
H532 C53 H531 108.0 no
O2 C54 C55 116.5(5) yes
O2 C54 H542 107.6 no
C55 C54 H542 107.8 no
O2 C54 H541 107.5 no
C55 C54 H541 108.7 no
H542 C54 H541 108.6 no
C54 C55 H553 109.9 no
C54 C55 H552 108.6 no
H553 C55 H552 108.4 no
C54 C55 H551 107.9 no
H553 C55 H551 112.3 no
H552 C55 H551 109.7 no

loop_
_geom_bond_atom_site_label_1
_geom_bond_atom_site_label_2
_geom_bond_distance
_geom_bond_publ_flag
Cu1 P1 2.2680(8) yes
Cu1 P2 2.2534(7) yes
Cu1 N1 2.062(2) yes
Cu1 N2 2.084(2) yes
S1 C2 1.822(3) yes
S1 C3 1.753(3) yes
P1 C13 1.830(3) yes
P1 C19 1.837(3) yes
P1 C25 1.834(3) yes
P2 C38 1.831(2) yes
P2 C40 1.827(3) yes
P2 C46 1.834(3) yes
P3 F1 1.6001(19) yes
P3 F2 1.594(2) yes
P3 F3 1.606(2) yes
P3 F4 1.580(2) yes
P3 F5 1.6001(19) yes
P3 F6 1.587(2) yes
N1 C3 1.345(4) yes
N1 C7 1.348(4) yes
N2 C8 1.342(4) yes
N2 C12 1.327(3) yes
O1 C29 1.386(3) yes
O1 C39 1.396(3) yes
O2 C53 1.344(6) yes
O2 C54 1.352(6) yes
C1 C2 1.502(6) yes
C1 H11 0.977 no
C1 H13 0.980 no
C1 H12 0.974 no
C2 H21 0.972 no
C2 H22 0.964 no
C3 C4 1.403(4) yes
C4 C5 1.376(5) yes
C4 H41 0.940 no
C5 C6 1.383(5) yes
C5 H51 0.944 no
C6 C7 1.386(4) yes
C6 H61 0.940 no
C7 C8 1.498(4) yes
C8 C9 1.403(4) yes
C9 C10 1.381(4) yes
C9 H91 0.945 no
C10 C11 1.374(4) yes
C10 H101 0.920 no
C11 C12 1.418(4) yes
C11 H111 0.937 no
C12 H121 0.935 no
C13 C14 1.387(4) yes
C13 C18 1.398(4) yes
C14 C15 1.383(4) yes
C14 H141 0.935 no
C15 C16 1.382(5) yes
C15 H151 0.937 no
C16 C17 1.380(5) yes
C16 H161 0.942 no
C17 C18 1.388(4) yes
C17 H171 0.935 no
C18 H181 0.930 no
C19 C20 1.387(4) yes
C19 C24 1.374(4) yes
C20 C21 1.384(5) yes
C20 H201 0.955 no
C21 C22 1.354(6) yes
C21 H211 0.944 no
C22 C23 1.361(6) yes
C22 H221 0.924 no
C23 C24 1.396(5) yes
C23 H231 0.947 no
C24 H241 0.934 no
C25 C26 1.398(4) yes
C25 C29 1.386(4) yes
C26 C27 1.386(4) yes
C26 H261 0.919 no
C27 C32 1.383(4) yes
C27 H271 0.928 no
C28 C29 1.390(4) yes
C28 C30 1.532(4) yes
C28 C32 1.388(4) yes
C30 C31 1.542(4) yes
C30 C33 1.536(4) yes
C30 C34 1.526(4) yes
C31 H312 0.973 no
C31 H311 0.958 no
C31 H313 0.968 no
C32 H321 0.949 no
C33 H333 0.949 no
C33 H332 0.974 no
C33 H331 0.960 no
C34 C35 1.401(4) yes
C34 C39 1.394(4) yes
C35 C36 1.379(4) yes
C35 H351 0.933 no
C36 C37 1.381(4) yes
C36 H361 0.955 no
C37 C38 1.409(4) yes
C37 H371 0.940 no
C38 C39 1.383(4) yes
C40 C41 1.393(4) yes
C40 C45 1.397(3) yes
C41 C42 1.380(4) yes
C41 H411 0.943 no
C42 C43 1.389(4) yes
C42 H421 0.941 no
C43 C44 1.393(4) yes
C43 H431 0.919 no
C44 C45 1.388(4) yes
C44 H441 0.911 no
C45 H451 0.920 no
C46 C47 1.395(4) yes
C46 C51 1.386(4) yes
C47 C48 1.385(4) yes
C47 H471 0.924 no
C48 C49 1.383(4) yes
C48 H481 0.929 no
C49 C50 1.384(4) yes
C49 H491 0.936 no
C50 C51 1.386(4) yes
C50 H501 0.942 no
C51 H511 0.926 no
C52 C53 1.481(4) yes
C52 H523 0.962 no
C52 H522 0.982 no
C52 H521 0.963 no
C53 H532 0.971 no
C53 H531 0.972 no
C54 C55 1.459(9) yes
C54 H542 0.977 no
C54 H541 0.972 no
C55 H553 0.967 no
C55 H552 0.950 no
C55 H551 0.954 no

loop_
_platon_squeeze_void_nr
_platon_squeeze_void_average_x
_platon_squeeze_void_average_y
_platon_squeeze_void_average_z
_platon_squeeze_void_volume
_platon_squeeze_void_count_electrons
_platon_squeeze_void_content
1 0.500 1.000 0.500 188 40 ' '
